data_2224082
loop_
_publ_author_name
'H\"okelek, Tuncer'
'Dal, Hakan'
'Tercan, Bar\?i\,s'
'Aybirdi, \"Ozg\"ur'
'Necefo\(glu, Hacali'

_publ_section_title
;
 Bis(isonicotinamide-\k<i>N</i>^1^)bis[4-(methylamino)benzoato]zinc(II)
 monohydrate
;
_journal_coeditor_code XU2632
_journal_issue 11
_journal_name_full 'Acta Crystallographica Section E'
_journal_page_first m1365
_journal_page_last m1366
_journal_paper_doi 10.1107/S1600536809041208
_journal_volume 65
_journal_year 2009
_chemical_formula_iupac '[Zn (C8 H8 N O2)2 (C6 H6 N2 O)2], H2 O'
_chemical_formula_moiety 'C28 H28 N6 O6 Zn, H2 O'
_chemical_formula_sum 'C28 H30 N6 O7 Zn'
_chemical_formula_weight 627.95
_chemical_name_systematic
;
Bis(isonicotinamide-\k<i>N</i>^1^)bis[4-(methylamino)benzoato]zinc(II)
monohydrate
;
_space_group_IT_number 14
_symmetry_cell_setting monoclinic
_symmetry_space_group_name_Hall '-P 2ybc'
_symmetry_space_group_name_H-M 'P 1 21/c 1'
_atom_sites_solution_hydrogens geom
_atom_sites_solution_primary direct
_atom_sites_solution_secondary difmap
_audit_creation_method SHELXL-97
_cell_angle_alpha 90.00
_cell_angle_beta 96.949(6)
_cell_angle_gamma 90.00
_cell_formula_units_Z 4
_cell_length_a 8.1323(8)
_cell_length_b 13.2098(12)
_cell_length_c 27.219(3)
_cell_measurement_reflns_used 6603
_cell_measurement_temperature 294(2)
_cell_measurement_theta_max 25.29
_cell_measurement_theta_min 2.74
_cell_volume 2902.6(5)
_computing_cell_refinement 'SAINT (Bruker, 2007)'
_computing_data_collection 'APEX2 (Bruker, 2007)'
_computing_data_reduction 'SAINT (Bruker, 2007)'
_computing_molecular_graphics 'ORTEP-3 for Windows (Farrugia, 1997)'
_computing_publication_material 'WinGX (Farrugia, 1999)'
_computing_structure_refinement 'SHELXL97 (Sheldrick, 2008)'
_computing_structure_solution 'SHELXS97 (Sheldrick, 2008)'
_diffrn_ambient_temperature 294(2)
_diffrn_measured_fraction_theta_full 0.991
_diffrn_measured_fraction_theta_max 0.991
_diffrn_measurement_device_type 'Bruker Kappa APEXII CCD area-detector'
_diffrn_measurement_method '\f and \w'
_diffrn_radiation_monochromator graphite
_diffrn_radiation_source 'fine-focus sealed tube'
_diffrn_radiation_type MoK\a
_diffrn_radiation_wavelength 0.71073
_diffrn_reflns_av_R_equivalents 0.0473
_diffrn_reflns_av_sigmaI/netI 0.0449
_diffrn_reflns_limit_h_max 10
_diffrn_reflns_limit_h_min -10
_diffrn_reflns_limit_k_max 17
_diffrn_reflns_limit_k_min -17
_diffrn_reflns_limit_l_max 36
_diffrn_reflns_limit_l_min -27
_diffrn_reflns_number 27836
_diffrn_reflns_theta_full 28.46
_diffrn_reflns_theta_max 28.46
_diffrn_reflns_theta_min 2.16
_diffrn_standards_number 0
_exptl_absorpt_coefficient_mu 0.902
_exptl_absorpt_correction_T_max 0.725
_exptl_absorpt_correction_T_min 0.618
_exptl_absorpt_correction_type multi-scan
_exptl_absorpt_process_details '(SADABS; Bruker, 2005)'
_exptl_crystal_colour yellow
_exptl_crystal_density_diffrn 1.437
_exptl_crystal_density_method 'not measured'
_exptl_crystal_description block
_exptl_crystal_F_000 1304
_exptl_crystal_size_max 0.55
_exptl_crystal_size_mid 0.45
_exptl_crystal_size_min 0.35
_refine_diff_density_max 0.619
_refine_diff_density_min -0.319
_refine_ls_extinction_method none
_refine_ls_goodness_of_fit_ref 1.025
_refine_ls_hydrogen_treatment mixed
_refine_ls_matrix_type full
_refine_ls_number_parameters 389
_refine_ls_number_reflns 7249
_refine_ls_number_restraints 3
_refine_ls_restrained_S_all 1.038
_refine_ls_R_factor_all 0.0671
_refine_ls_R_factor_gt 0.0420
_refine_ls_shift/su_max 0.000
_refine_ls_shift/su_mean 0.000
_refine_ls_structure_factor_coef Fsqd
_refine_ls_weighting_details 'calc w=1/[\s^2^(Fo^2^)+(0.046P)^2^+0.981P] where P=(Fo^2^+2Fc^2^)/3'
_refine_ls_weighting_scheme calc
_refine_ls_wR_factor_gt 0.0993
_refine_ls_wR_factor_ref 0.1096
_reflns_number_gt 5243
_reflns_number_total 7249
_reflns_threshold_expression I>2\s(I)
_cod_data_source_file xu2632.cif
_cod_data_source_block I
_cod_original_sg_symbol_H-M 'P 21/c'
_cod_database_code 2224082
_cod_database_fobs_code 2224082

loop_
_symmetry_equiv_pos_as_xyz
'x, y, z'
'-x, y+1/2, -z+1/2'
'-x, -y, -z'
'x, -y-1/2, z-1/2'

loop_
_atom_site_type_symbol
_atom_site_label
_atom_site_fract_x
_atom_site_fract_y
_atom_site_fract_z
_atom_site_U_iso_or_equiv
_atom_site_adp_type
_atom_site_calc_flag
_atom_site_refinement_flags
_atom_site_occupancy
_atom_site_disorder_assembly
_atom_site_disorder_group
Zn Zn1 0.38843(3) 0.14401(2) 0.382846(9) 0.03967(9) Uani d . 1 . .
O O1 0.6266(3) 0.19218(15) 0.37937(9) 0.0729(6) Uani d . 1 . .
O O2 0.4834(3) 0.29273(19) 0.41966(8) 0.0767(6) Uani d . 1 . .
O O3 0.3923(2) 0.00547(13) 0.35943(7) 0.0563(5) Uani d . 1 . .
O O4 0.5680(2) -0.04606(13) 0.42345(6) 0.0530(4) Uani d . 1 . .
O O5 -0.1909(2) 0.20940(16) 0.54876(6) 0.0642(5) Uani d . 1 . .
O O6 0.0275(3) 0.41634(17) 0.17505(9) 0.0875(7) Uani d . 1 . .
O O7 0.7484(4) 0.0760(2) 0.30434(10) 0.0854(7) Uani d D 1 . .
H H71 0.817(5) 0.028(3) 0.3165(17) 0.138(19) Uiso d D 1 . .
H H72 0.739(10) 0.118(4) 0.3290(18) 0.29(4) Uiso d D 1 . .
N N1 0.2088(2) 0.13652(13) 0.42983(6) 0.0379(4) Uani d . 1 . .
N N2 0.2637(2) 0.20452(15) 0.31803(7) 0.0414(4) Uani d . 1 . .
N N3 -0.3353(3) 0.09359(16) 0.50163(7) 0.0474(5) Uani d . 1 . .
H H3A -0.4175 0.0971 0.5187 0.057 Uiso calc R 1 . .
H H3B -0.3393 0.0531 0.4768 0.057 Uiso calc R 1 . .
N N4 -0.0387(3) 0.2613(2) 0.14760(8) 0.0648(6) Uani d . 1 . .
H H4A -0.0868 0.2837 0.1198 0.078 Uiso calc R 1 . .
H H4B -0.0350 0.1973 0.1534 0.078 Uiso calc R 1 . .
N N5 1.1355(3) 0.5607(2) 0.42313(12) 0.0793(8) Uani d . 1 . .
H H5A 1.1184 0.6159 0.4385 0.095 Uiso calc R 1 . .
N N6 0.5279(4) -0.43347(18) 0.28178(9) 0.0701(7) Uani d . 1 . .
H H6A 0.4608 -0.4427 0.2552 0.084 Uiso calc R 1 . .
C C1 0.6150(4) 0.2730(2) 0.40298(10) 0.0565(7) Uani d . 1 . .
C C2 0.7569(3) 0.34465(18) 0.40946(9) 0.0465(6) Uani d . 1 . .
C C3 0.8948(3) 0.3316(2) 0.38584(11) 0.0561(7) Uani d . 1 . .
H H3 0.9031 0.2743 0.3664 0.067 Uiso calc R 1 . .
C C4 1.0221(3) 0.4018(2) 0.39029(11) 0.0596(7) Uani d . 1 . .
H H4 1.1143 0.3912 0.3738 0.072 Uiso calc R 1 . .
C C5 1.0136(3) 0.4877(2) 0.41909(11) 0.0535(6) Uani d . 1 . .
C C6 0.8760(3) 0.4990(2) 0.44393(10) 0.0557(6) Uani d . 1 . .
H H6 0.8683 0.5550 0.4642 0.067 Uiso calc R 1 . .
C C7 0.7507(3) 0.4289(2) 0.43909(10) 0.0523(6) Uani d . 1 . .
H H7 0.6596 0.4383 0.4562 0.063 Uiso calc R 1 . .
C C8 0.4882(3) -0.06043(17) 0.38227(8) 0.0409(5) Uani d . 1 . .
C C9 0.4992(3) -0.15862(16) 0.35668(8) 0.0379(5) Uani d . 1 . .
C C10 0.6074(3) -0.23362(18) 0.37532(8) 0.0454(6) Uani d . 1 . .
H H10 0.6740 -0.2226 0.4051 0.055 Uiso calc R 1 . .
C C11 0.6197(3) -0.32501(19) 0.35091(9) 0.0492(6) Uani d . 1 . .
H H11 0.6943 -0.3740 0.3642 0.059 Uiso calc R 1 . .
C C12 0.5205(3) -0.34305(18) 0.30670(9) 0.0463(6) Uani d . 1 . .
C C13 0.4099(3) -0.2684(2) 0.28777(9) 0.0513(6) Uani d . 1 . .
H H13 0.3418 -0.2797 0.2583 0.062 Uiso calc R 1 . .
C C14 0.4007(3) -0.17839(19) 0.31230(9) 0.0451(5) Uani d . 1 . .
H H14 0.3267 -0.1292 0.2989 0.054 Uiso calc R 1 . .
C C15 0.0795(3) 0.07424(17) 0.41887(8) 0.0393(5) Uani d . 1 . .
H H15 0.0824 0.0285 0.3930 0.047 Uiso calc R 1 . .
C C16 -0.0571(3) 0.07462(16) 0.44399(8) 0.0377(5) Uani d . 1 . .
H H16 -0.1450 0.0308 0.4349 0.045 Uiso calc R 1 . .
C C17 -0.0624(3) 0.14121(16) 0.48315(7) 0.0368(5) Uani d . 1 . .
C C18 0.0745(3) 0.20295(19) 0.49524(9) 0.0474(6) Uani d . 1 . .
H H18 0.0774 0.2471 0.5219 0.057 Uiso calc R 1 . .
C C19 0.2050(3) 0.19921(19) 0.46815(9) 0.0467(6) Uani d . 1 . .
H H19 0.2948 0.2420 0.4767 0.056 Uiso calc R 1 . .
C C20 0.1486(3) 0.1521(2) 0.29058(10) 0.0546(7) Uani d . 1 . .
H H20 0.1208 0.0884 0.3016 0.066 Uiso calc R 1 . .
C C21 0.0679(3) 0.1870(2) 0.24650(10) 0.0562(7) Uani d . 1 . .
H H21 -0.0132 0.1477 0.2286 0.067 Uiso calc R 1 . .
C C22 0.1084(3) 0.28063(18) 0.22918(8) 0.0438(5) Uani d . 1 . .
C C23 0.2258(4) 0.3356(2) 0.25815(10) 0.0563(7) Uani d . 1 . .
H H23 0.2548 0.3998 0.2482 0.068 Uiso calc R 1 . .
C C24 0.3005(3) 0.2961(2) 0.30173(10) 0.0538(6) Uani d . 1 . .
H H24 0.3800 0.3346 0.3208 0.065 Uiso calc R 1 . .
C C25 0.0290(3) 0.3249(2) 0.18116(10) 0.0536(6) Uani d . 1 . .
C C26 -0.2036(3) 0.15014(18) 0.51356(8) 0.0421(5) Uani d . 1 . .
C C27 1.2895(4) 0.5493(3) 0.40301(19) 0.1095(15) Uani d . 1 . .
H H27A 1.3565 0.6084 0.4104 0.164 Uiso calc R 1 . .
H H27B 1.2682 0.5408 0.3678 0.164 Uiso calc R 1 . .
H H27C 1.3469 0.4909 0.4174 0.164 Uiso calc R 1 . .
C C28 0.6406(5) -0.5118(2) 0.29771(13) 0.0799(10) Uani d . 1 . .
H H28A 0.6176 -0.5701 0.2769 0.120 Uiso calc R 1 . .
H H28B 0.6288 -0.5294 0.3313 0.120 Uiso calc R 1 . .
H H28C 0.7517 -0.4892 0.2957 0.120 Uiso calc R 1 . .

loop_
_atom_site_aniso_label
_atom_site_aniso_U_11
_atom_site_aniso_U_22
_atom_site_aniso_U_33
_atom_site_aniso_U_12
_atom_site_aniso_U_13
_atom_site_aniso_U_23
Zn1 0.03984(15) 0.03946(15) 0.03854(14) 0.00064(12) -0.00003(10) -0.00057(11)
O1 0.0594(12) 0.0508(12) 0.1023(17) -0.0087(10) -0.0158(11) -0.0037(11)
O2 0.0548(12) 0.1030(18) 0.0720(13) -0.0330(12) 0.0069(11) 0.0000(12)
O3 0.0581(11) 0.0415(9) 0.0678(12) 0.0058(8) 0.0019(9) -0.0055(9)
O4 0.0616(11) 0.0534(10) 0.0436(9) -0.0119(9) 0.0054(8) -0.0142(8)
O5 0.0619(12) 0.0890(15) 0.0424(9) -0.0183(11) 0.0093(8) -0.0312(10)
O6 0.0969(17) 0.0636(14) 0.0910(16) -0.0088(12) -0.0338(13) 0.0343(12)
O7 0.0896(18) 0.0896(18) 0.0740(15) 0.0117(15) -0.0021(13) 0.0119(14)
N1 0.0399(10) 0.0368(10) 0.0360(9) -0.0024(8) 0.0005(8) -0.0004(8)
N2 0.0444(11) 0.0430(11) 0.0362(9) 0.0032(9) 0.0022(8) 0.0038(8)
N3 0.0493(12) 0.0569(13) 0.0367(10) -0.0133(10) 0.0086(9) -0.0088(9)
N4 0.0757(16) 0.0712(16) 0.0428(12) 0.0031(13) -0.0126(11) 0.0135(11)
N5 0.0610(15) 0.0601(15) 0.120(2) -0.0228(13) 0.0253(16) -0.0080(15)
N6 0.099(2) 0.0504(14) 0.0573(14) 0.0041(13) -0.0066(13) -0.0171(11)
C1 0.0561(16) 0.0532(16) 0.0541(15) -0.0097(13) -0.0185(13) 0.0166(13)
C2 0.0429(12) 0.0447(13) 0.0494(13) -0.0023(11) -0.0047(11) 0.0112(11)
C3 0.0574(16) 0.0388(13) 0.0714(18) 0.0053(12) 0.0052(14) 0.0010(12)
C4 0.0484(15) 0.0549(16) 0.0784(19) 0.0017(13) 0.0194(14) 0.0010(15)
C5 0.0462(14) 0.0456(14) 0.0680(17) -0.0064(12) 0.0038(12) 0.0059(13)
C6 0.0540(15) 0.0538(15) 0.0583(15) -0.0052(13) 0.0026(13) -0.0087(13)
C7 0.0421(13) 0.0636(16) 0.0512(14) -0.0058(12) 0.0058(11) -0.0014(13)
C8 0.0411(12) 0.0401(12) 0.0434(12) -0.0090(10) 0.0124(10) -0.0036(10)
C9 0.0391(11) 0.0383(12) 0.0363(11) -0.0043(10) 0.0049(9) -0.0004(9)
C10 0.0498(14) 0.0471(13) 0.0372(12) -0.0017(11) -0.0037(10) -0.0028(10)
C11 0.0554(15) 0.0437(13) 0.0471(13) 0.0074(11) 0.0007(11) 0.0014(11)
C12 0.0565(14) 0.0412(13) 0.0416(12) -0.0066(11) 0.0070(11) -0.0027(10)
C13 0.0555(15) 0.0549(15) 0.0408(12) -0.0049(12) -0.0058(11) -0.0071(11)
C14 0.0478(13) 0.0459(13) 0.0400(12) 0.0020(11) -0.0011(10) -0.0005(10)
C15 0.0476(13) 0.0364(11) 0.0327(10) -0.0043(10) 0.0000(9) -0.0051(9)
C16 0.0425(12) 0.0356(11) 0.0332(10) -0.0059(10) -0.0027(9) -0.0021(9)
C17 0.0423(11) 0.0380(11) 0.0281(9) -0.0024(10) -0.0034(8) 0.0026(9)
C18 0.0518(14) 0.0511(14) 0.0380(11) -0.0115(12) 0.0005(11) -0.0147(11)
C19 0.0454(13) 0.0498(14) 0.0438(12) -0.0127(11) 0.0016(11) -0.0120(11)
C20 0.0638(16) 0.0461(14) 0.0501(14) -0.0102(13) -0.0092(12) 0.0121(12)
C21 0.0577(16) 0.0540(15) 0.0519(14) -0.0137(13) -0.0137(12) 0.0094(12)
C22 0.0408(12) 0.0489(14) 0.0410(12) 0.0050(11) 0.0017(10) 0.0080(10)
C23 0.0637(17) 0.0475(15) 0.0547(15) -0.0075(13) -0.0042(13) 0.0120(12)
C24 0.0596(16) 0.0493(15) 0.0490(14) -0.0086(13) -0.0081(12) 0.0054(12)
C25 0.0438(13) 0.0593(16) 0.0553(15) 0.0013(12) -0.0036(12) 0.0173(13)
C26 0.0459(12) 0.0500(13) 0.0290(10) -0.0034(11) -0.0005(9) -0.0014(10)
C27 0.061(2) 0.091(3) 0.181(5) -0.025(2) 0.035(3) 0.004(3)
C28 0.119(3) 0.0436(16) 0.078(2) 0.0090(18) 0.013(2) -0.0122(15)

loop_
_atom_type_symbol
_atom_type_description
_atom_type_scat_dispersion_real
_atom_type_scat_dispersion_imag
_atom_type_scat_source
C C 0.0033 0.0016 'International Tables Vol C Tables 4.2.6.8 and 6.1.1.4'
H H 0.0000 0.0000 'International Tables Vol C Tables 4.2.6.8 and 6.1.1.4'
N N 0.0061 0.0033 'International Tables Vol C Tables 4.2.6.8 and 6.1.1.4'
O O 0.0106 0.0060 'International Tables Vol C Tables 4.2.6.8 and 6.1.1.4'
Zn Zn 0.2839 1.4301 'International Tables Vol C Tables 4.2.6.8 and 6.1.1.4'

loop_
_geom_angle_atom_site_label_1
_geom_angle_atom_site_label_2
_geom_angle_atom_site_label_3
_geom_angle_site_symmetry_1
_geom_angle_site_symmetry_3
_geom_angle
_geom_angle_publ_flag
O1 Zn1 O2 . . 59.02(8) ?
O1 Zn1 N1 . . 142.08(8) ?
O1 Zn1 N2 . . 101.97(8) ?
O3 Zn1 O1 . . 102.97(8) ?
O3 Zn1 O2 . . 158.87(8) ?
O3 Zn1 N1 . . 101.54(8) ?
O3 Zn1 N2 . . 96.27(8) ?
O3 Zn1 C1 . . 131.97(9) ?
N1 Zn1 O2 . . 89.80(7) ?
N1 Zn1 N2 . . 103.61(7) ?
N1 Zn1 C1 . . 116.91(9) ?
N2 Zn1 O2 . . 98.32(8) ?
N2 Zn1 C1 . . 101.11(8) ?
C1 O1 Zn1 . . 96.36(19) ?
C1 O2 Zn1 . . 85.43(18) ?
C8 O3 Zn1 . . 121.05(16) ?
H71 O7 H72 . . 106(4) ?
C15 N1 Zn1 . . 119.23(14) ?
C19 N1 Zn1 . . 122.76(15) ?
C19 N1 C15 . . 117.6(2) ?
C20 N2 Zn1 . . 121.09(16) ?
C20 N2 C24 . . 117.3(2) ?
C24 N2 Zn1 . . 121.55(17) ?
C26 N3 H3A . . 120.0 ?
C26 N3 H3B . . 120.0 ?
H3A N3 H3B . . 120.0 ?
C25 N4 H4A . . 120.0 ?
C25 N4 H4B . . 120.0 ?
H4A N4 H4B . . 120.0 ?
C5 N5 C27 . . 123.3(3) ?
C5 N5 H5A . . 118.3 ?
C27 N5 H5A . . 118.3 ?
C12 N6 C28 . . 123.3(2) ?
C12 N6 H6A . . 118.4 ?
C28 N6 H6A . . 118.4 ?
O1 C1 Zn1 . . 53.97(14) ?
O1 C1 C2 . . 119.8(3) ?
O2 C1 Zn1 . . 65.22(15) ?
O2 C1 O1 . . 119.2(3) ?
O2 C1 C2 . . 121.0(3) ?
C3 C2 C1 . . 122.2(3) ?
C3 C2 C7 . . 117.8(2) ?
C7 C2 C1 . . 120.0(2) ?
C2 C3 C4 . . 121.4(3) ?
C2 C3 H3 . . 119.3 ?
C4 C3 H3 . . 119.3 ?
C3 C4 C5 . . 120.7(3) ?
C3 C4 H4 . . 119.6 ?
C5 C4 H4 . . 119.6 ?
N5 C5 C4 . . 122.3(3) ?
N5 C5 C6 . . 120.2(3) ?
C6 C5 C4 . . 117.6(2) ?
C5 C6 H6 . . 119.5 ?
C7 C6 C5 . . 121.0(3) ?
C7 C6 H6 . . 119.5 ?
C2 C7 H7 . . 119.2 ?
C6 C7 C2 . . 121.5(2) ?
C6 C7 H7 . . 119.2 ?
O3 C8 C9 . . 115.8(2) ?
O4 C8 O3 . . 123.8(2) ?
O4 C8 C9 . . 120.3(2) ?
C10 C9 C8 . . 121.9(2) ?
C10 C9 C14 . . 117.3(2) ?
C14 C9 C8 . . 120.8(2) ?
C9 C10 C11 . . 121.9(2) ?
C9 C10 H10 . . 119.1 ?
C11 C10 H10 . . 119.1 ?
C10 C11 H11 . . 120.1 ?
C12 C11 C10 . . 119.8(2) ?
C12 C11 H11 . . 120.1 ?
N6 C12 C11 . . 121.4(2) ?
N6 C12 C13 . . 119.8(2) ?
C11 C12 C13 . . 118.8(2) ?
C12 C13 H13 . . 119.8 ?
C14 C13 C12 . . 120.4(2) ?
C14 C13 H13 . . 119.8 ?
C9 C14 H14 . . 119.1 ?
C13 C14 C9 . . 121.8(2) ?
C13 C14 H14 . . 119.1 ?
N1 C15 C16 . . 123.2(2) ?
N1 C15 H15 . . 118.4 ?
C16 C15 H15 . . 118.4 ?
C15 C16 C17 . . 119.2(2) ?
C15 C16 H16 . . 120.4 ?
C17 C16 H16 . . 120.4 ?
C16 C17 C18 . . 117.2(2) ?
C16 C17 C26 . . 124.8(2) ?
C18 C17 C26 . . 117.97(19) ?
C17 C18 H18 . . 119.8 ?
C19 C18 C17 . . 120.3(2) ?
C19 C18 H18 . . 119.8 ?
N1 C19 C18 . . 122.5(2) ?
N1 C19 H19 . . 118.7 ?
C18 C19 H19 . . 118.7 ?
N2 C20 C21 . . 123.3(2) ?
N2 C20 H20 . . 118.4 ?
C21 C20 H20 . . 118.4 ?
C20 C21 C22 . . 119.4(2) ?
C20 C21 H21 . . 120.3 ?
C22 C21 H21 . . 120.3 ?
C21 C22 C25 . . 123.5(2) ?
C23 C22 C21 . . 117.2(2) ?
C23 C22 C25 . . 119.3(2) ?
C22 C23 H23 . . 119.9 ?
C24 C23 C22 . . 120.1(2) ?
C24 C23 H23 . . 119.9 ?
N2 C24 C23 . . 122.7(2) ?
N2 C24 H24 . . 118.7 ?
C23 C24 H24 . . 118.7 ?
O6 C25 N4 . . 122.9(3) ?
O6 C25 C22 . . 120.0(3) ?
N4 C25 C22 . . 117.1(2) ?
O5 C26 N3 . . 122.9(2) ?
O5 C26 C17 . . 118.8(2) ?
N3 C26 C17 . . 118.34(19) ?
N5 C27 H27A . . 109.5 ?
N5 C27 H27B . . 109.5 ?
N5 C27 H27C . . 109.5 ?
H27A C27 H27B . . 109.5 ?
H27A C27 H27C . . 109.5 ?
H27B C27 H27C . . 109.5 ?
N6 C28 H28A . . 109.5 ?
N6 C28 H28B . . 109.5 ?
N6 C28 H28C . . 109.5 ?
H28A C28 H28B . . 109.5 ?
H28A C28 H28C . . 109.5 ?
H28B C28 H28C . . 109.5 ?

loop_
_geom_bond_atom_site_label_1
_geom_bond_atom_site_label_2
_geom_bond_site_symmetry_2
_geom_bond_distance
_geom_bond_publ_flag
Zn1 O1 . 2.051(2) yes
Zn1 O2 . 2.296(2) yes
Zn1 O3 . 1.9394(17) yes
Zn1 N1 . 2.0569(18) yes
Zn1 N2 . 2.0850(18) yes
O1 C1 . 1.256(4) ?
O3 C8 . 1.279(3) ?
O5 C26 . 1.232(3) ?
O6 C25 . 1.219(3) ?
O7 H71 . 0.88(4) ?
O7 H72 . 0.88(5) ?
N1 C15 . 1.340(3) ?
N1 C19 . 1.335(3) ?
N2 C20 . 1.321(3) ?
N2 C24 . 1.335(3) ?
N3 C26 . 1.314(3) ?
N3 H3A . 0.8600 ?
N3 H3B . 0.8600 ?
N4 H4A . 0.8600 ?
N4 H4B . 0.8600 ?
N5 C27 . 1.434(4) ?
N5 H5A . 0.8600 ?
N6 C28 . 1.415(4) ?
N6 H6A . 0.8600 ?
C1 O2 . 1.240(4) ?
C1 C2 . 1.486(4) ?
C2 C3 . 1.369(4) ?
C2 C7 . 1.378(4) ?
C3 C4 . 1.385(4) ?
C3 H3 . 0.9300 ?
C4 C5 . 1.386(4) ?
C4 H4 . 0.9300 ?
C5 N5 . 1.377(3) ?
C5 C6 . 1.384(4) ?
C6 C7 . 1.372(4) ?
C6 H6 . 0.9300 ?
C7 H7 . 0.9300 ?
C8 O4 . 1.240(3) ?
C8 C9 . 1.480(3) ?
C9 C10 . 1.380(3) ?
C9 C14 . 1.391(3) ?
C10 H10 . 0.9300 ?
C11 C10 . 1.388(3) ?
C11 H11 . 0.9300 ?
C12 N6 . 1.379(3) ?
C12 C11 . 1.386(3) ?
C13 C12 . 1.391(4) ?
C13 H13 . 0.9300 ?
C14 C13 . 1.370(3) ?
C14 H14 . 0.9300 ?
C15 H15 . 0.9300 ?
C16 C15 . 1.373(3) ?
C16 H16 . 0.9300 ?
C17 C16 . 1.387(3) ?
C17 C26 . 1.499(3) ?
C18 C17 . 1.387(3) ?
C18 H18 . 0.9300 ?
C19 C18 . 1.365(3) ?
C19 H19 . 0.9300 ?
C20 C21 . 1.376(3) ?
C20 H20 . 0.9300 ?
C21 C22 . 1.378(3) ?
C21 H21 . 0.9300 ?
C22 C23 . 1.371(3) ?
C22 C25 . 1.504(3) ?
C23 C24 . 1.369(3) ?
C23 H23 . 0.9300 ?
C24 H24 . 0.9300 ?
C25 N4 . 1.312(4) ?
C27 H27A . 0.9600 ?
C27 H27B . 0.9600 ?
C27 H27C . 0.9600 ?
C28 H28A . 0.9600 ?
C28 H28B . 0.9600 ?
C28 H28C . 0.9600 ?

loop_
_geom_hbond_atom_site_label_D
_geom_hbond_atom_site_label_H
_geom_hbond_atom_site_label_A
_geom_hbond_site_symmetry_A
_geom_hbond_distance_DH
_geom_hbond_distance_HA
_geom_hbond_distance_DA
_geom_hbond_angle_DHA
_geom_hbond_publ_flag
N3 H3A O4 3_556 0.8600 2.2100 3.011(3) 154.00 yes
N3 H3B O4 1_455 0.8600 2.0300 2.854(3) 160.00 yes
N4 H4A O5 4_565 0.8600 2.0200 2.848(3) 162.00 yes
N5 H5A O5 3_666 0.8600 2.4000 3.151(3) 147.00 yes
N6 H6A O7 2_645 0.8600 2.2200 3.047(4) 162.00 yes
O7 H71 O6 2_645 0.88(4) 1.94(4) 2.799(3) 165(4) yes
O7 H72 O1 . 0.88(5) 1.99(6) 2.828(4) 157(7) yes
C15 H15 O6 2_545 0.9300 2.4500 3.332(3) 157.00 yes
C16 H16 O4 1_455 0.9300 2.5300 3.426(3) 162.00 yes

loop_
_geom_torsion_atom_site_label_1
_geom_torsion_atom_site_label_2
_geom_torsion_atom_site_label_3
_geom_torsion_atom_site_label_4
_geom_torsion_site_symmetry_1
_geom_torsion_site_symmetry_2
_geom_torsion_site_symmetry_3
_geom_torsion_site_symmetry_4
_geom_torsion
_geom_torsion_publ_flag
O2 Zn1 O1 C1 . . . . -1.11(15) ?
O3 Zn1 O1 C1 . . . . -169.11(16) ?
N1 Zn1 O1 C1 . . . . -40.1(2) ?
N2 Zn1 O1 C1 . . . . 91.48(17) ?
O1 Zn1 O2 C1 . . . . 1.12(15) ?
O3 Zn1 O2 C1 . . . . 35.3(3) ?
N1 Zn1 O2 C1 . . . . 158.38(16) ?
N2 Zn1 O2 C1 . . . . -97.89(16) ?
O1 Zn1 O3 C8 . . . . 60.91(19) ?
O2 Zn1 O3 C8 . . . . 31.3(3) ?
N1 Zn1 O3 C8 . . . . -89.93(18) ?
N2 Zn1 O3 C8 . . . . 164.76(18) ?
C1 Zn1 O3 C8 . . . . 53.7(2) ?
O1 Zn1 N1 C15 . . . . -163.70(16) ?
O1 Zn1 N1 C19 . . . . 24.0(2) ?
O2 Zn1 N1 C15 . . . . 163.68(17) ?
O2 Zn1 N1 C19 . . . . -8.64(19) ?
O3 Zn1 N1 C15 . . . . -34.28(18) ?
O3 Zn1 N1 C19 . . . . 153.40(18) ?
N2 Zn1 N1 C15 . . . . 65.17(17) ?
N2 Zn1 N1 C19 . . . . -107.15(19) ?
C1 Zn1 N1 C15 . . . . 175.36(16) ?
C1 Zn1 N1 C19 . . . . 3.0(2) ?
O1 Zn1 N2 C20 . . . . 139.6(2) ?
O1 Zn1 N2 C24 . . . . -38.2(2) ?
O2 Zn1 N2 C20 . . . . -160.5(2) ?
O2 Zn1 N2 C24 . . . . 21.8(2) ?
O3 Zn1 N2 C20 . . . . 34.9(2) ?
O3 Zn1 N2 C24 . . . . -142.9(2) ?
N1 Zn1 N2 C20 . . . . -68.7(2) ?
N1 Zn1 N2 C24 . . . . 113.6(2) ?
C1 Zn1 N2 C20 . . . . 169.9(2) ?
C1 Zn1 N2 C24 . . . . -7.9(2) ?
Zn1 O1 C1 O2 . . . . 2.0(3) ?
Zn1 O1 C1 C2 . . . . -176.46(19) ?
Zn1 O3 C8 O4 . . . . 9.7(3) ?
Zn1 O3 C8 C9 . . . . -170.82(14) ?
Zn1 N1 C15 C16 . . . . -170.49(17) ?
C19 N1 C15 C16 . . . . 2.2(3) ?
Zn1 N1 C19 C18 . . . . 171.13(19) ?
C15 N1 C19 C18 . . . . -1.3(4) ?
Zn1 N2 C20 C21 . . . . -177.2(2) ?
C24 N2 C20 C21 . . . . 0.6(4) ?
Zn1 N2 C24 C23 . . . . 176.9(2) ?
C20 N2 C24 C23 . . . . -0.9(4) ?
O1 C1 O2 Zn1 . . . . -1.8(2) ?
C2 C1 O2 Zn1 . . . . 176.7(2) ?
O1 C1 C2 C3 . . . . 7.5(4) ?
O1 C1 C2 C7 . . . . -174.1(2) ?
O2 C1 C2 C3 . . . . -170.9(3) ?
O2 C1 C2 C7 . . . . 7.5(4) ?
C1 C2 C3 C4 . . . . 176.6(2) ?
C7 C2 C3 C4 . . . . -1.8(4) ?
C1 C2 C7 C6 . . . . -176.8(2) ?
C3 C2 C7 C6 . . . . 1.7(4) ?
C2 C3 C4 C5 . . . . 0.2(4) ?
C3 C4 C5 N5 . . . . -177.9(3) ?
C3 C4 C5 C6 . . . . 1.6(4) ?
C4 C5 N5 C27 . . . . -7.6(5) ?
C6 C5 N5 C27 . . . . 173.0(3) ?
N5 C5 C6 C7 . . . . 177.8(3) ?
C4 C5 C6 C7 . . . . -1.7(4) ?
C5 C6 C7 C2 . . . . 0.1(4) ?
O3 C8 C9 C10 . . . . 175.0(2) ?
O3 C8 C9 C14 . . . . -4.4(3) ?
O4 C8 C9 C10 . . . . -5.6(3) ?
O4 C8 C9 C14 . . . . 175.0(2) ?
C8 C9 C10 C11 . . . . -178.9(2) ?
C14 C9 C10 C11 . . . . 0.5(4) ?
C8 C9 C14 C13 . . . . 179.4(2) ?
C10 C9 C14 C13 . . . . 0.0(4) ?
C12 C11 C10 C9 . . . . -0.5(4) ?
C11 C12 N6 C28 . . . . -3.0(4) ?
C13 C12 N6 C28 . . . . 177.9(3) ?
N6 C12 C11 C10 . . . . -179.2(2) ?
C13 C12 C11 C10 . . . . -0.1(4) ?
C14 C13 C12 N6 . . . . 179.7(2) ?
C14 C13 C12 C11 . . . . 0.6(4) ?
C9 C14 C13 C12 . . . . -0.6(4) ?
C17 C16 C15 N1 . . . . -1.0(3) ?
C18 C17 C16 C15 . . . . -1.2(3) ?
C26 C17 C16 C15 . . . . 179.7(2) ?
C16 C17 C26 O5 . . . . 177.1(2) ?
C16 C17 C26 N3 . . . . -2.4(3) ?
C18 C17 C26 O5 . . . . -2.0(3) ?
C18 C17 C26 N3 . . . . 178.4(2) ?
C19 C18 C17 C16 . . . . 2.1(3) ?
C19 C18 C17 C26 . . . . -178.7(2) ?
N1 C19 C18 C17 . . . . -0.8(4) ?
N2 C20 C21 C22 . . . . 0.7(5) ?
C20 C21 C22 C23 . . . . -1.7(4) ?
C20 C21 C22 C25 . . . . 179.2(3) ?
C21 C22 C23 C24 . . . . 1.5(4) ?
C25 C22 C23 C24 . . . . -179.4(3) ?
C21 C22 C25 O6 . . . . 156.3(3) ?
C21 C22 C25 N4 . . . . -22.6(4) ?
C23 C22 C25 O6 . . . . -22.7(4) ?
C23 C22 C25 N4 . . . . 158.3(3) ?
C22 C23 C24 N2 . . . . -0.2(4) ?
